data_7009417
loop_
_publ_author_name
'Ke\,sanl\?i, Banu'
'Gardner, Donna Rae'
'Scott, Brian'
'Eichhorn, Bryan W.'

_publ_section_title
;
 Two new bimetallic phosphido carbonyl complexes of nickel(0):
 [Ni2(CO)2(PPh3)2(\m-CO)(\m-PPh2)]&#x2212; and
 [Ni2(CO)4(\m-PPh2)2]2&#x2212;
;
_journal_issue 8
_journal_name_full 'Journal of the Chemical Society, Dalton Transactions'
_journal_page_first 1291
_journal_paper_doi 10.1039/b000852o
_journal_year 2000
_chemical_formula_sum 'C72 H114 K2 N8 Ni2 O18 P2'
_chemical_formula_weight 1637.27
_chemical_name_systematic
;
 ?
;
_space_group_IT_number 2
_symmetry_space_group_name_Hall '-P 1'
_symmetry_space_group_name_H-M 'P -1'
_atom_sites_solution_hydrogens geom
_atom_sites_solution_primary direct
_atom_sites_solution_secondary difmap
_audit_creation_method SHELXL
_cell_angle_alpha 76.55
_cell_angle_beta 82.76
_cell_angle_gamma 80.78
_cell_formula_units_Z 1
_cell_length_a 11.211(4)
_cell_length_b 13.861(2)
_cell_length_c 13.942(2)
_cell_measurement_temperature 293(2)
_cell_volume 2071.0(9)
_computing_structure_refinement 'SHELXL-93 (Sheldrick, 1993)'
_computing_structure_solution 'SHELXS-86 (Sheldrick, 1990)'
_diffrn_ambient_temperature 293(2)
_diffrn_radiation_monochromator graphite
_diffrn_radiation_source 'fine-focus sealed tube'
_diffrn_radiation_type MoK\a
_diffrn_radiation_wavelength 0.71073
_diffrn_reflns_av_R_equivalents 0.0253
_diffrn_reflns_av_sigmaI/netI 0.0423
_diffrn_reflns_limit_h_max 13
_diffrn_reflns_limit_h_min -1
_diffrn_reflns_limit_k_max 16
_diffrn_reflns_limit_k_min -16
_diffrn_reflns_limit_l_max 16
_diffrn_reflns_limit_l_min -16
_diffrn_reflns_number 8572
_diffrn_reflns_theta_max 26.08
_diffrn_reflns_theta_min 2.88
_exptl_absorpt_coefficient_mu 0.662
_exptl_crystal_density_diffrn 1.313
_exptl_crystal_F_000 870
_refine_diff_density_max 0.525
_refine_diff_density_min -0.418
_refine_diff_density_rms 0.084
_refine_ls_extinction_method none
_refine_ls_goodness_of_fit_all 1.257
_refine_ls_goodness_of_fit_obs 1.313
_refine_ls_matrix_type full
_refine_ls_number_parameters 497
_refine_ls_number_reflns 7228
_refine_ls_number_restraints 0
_refine_ls_restrained_S_all 1.257
_refine_ls_restrained_S_obs 1.313
_refine_ls_R_factor_all 0.0781
_refine_ls_R_factor_obs 0.0691
_refine_ls_shift/esd_max -0.001
_refine_ls_shift/esd_mean 0.000
_refine_ls_structure_factor_coef Fsqd
_refine_ls_weighting_details 'w=1/[\s^2^(Fo^2^)+(0.0326P)^2^+8.5143P] where P=(Fo^2^+2Fc^2^)/3'
_refine_ls_weighting_scheme calc
_refine_ls_wR_factor_all 0.1778
_refine_ls_wR_factor_obs 0.1735
_reflns_number_observed 6350
_reflns_number_total 7228
_reflns_observed_criterion >2sigma(I)
_cod_data_source_file b000852o.txt
_cod_data_source_block xr103
_cod_depositor_comments
;
The following automatic conversions were performed:

'_refine_ls_weighting_scheme' value 'calc
w=1/[\s^2^(Fo^2^)+(0.0326P)^2^+8.5143P] where P=(Fo^2^+2Fc^2^)/3' was
changed to 'calc'. New tag '_refine_ls_weighting_details' was
created. The value of the new tag was set to
'w=1/[\s^2^(Fo^2^)+(0.0326P)^2^+8.5143P] where P=(Fo^2^+2Fc^2^)/3'.

Automatic conversion script
Id: cif_fix_values 3143 2015-03-26 13:38:13Z robertas 
;
_cod_database_code 7009417

loop_
_symmetry_equiv_pos_as_xyz
'x, y, z'
'-x, -y, -z'

loop_
_atom_site_aniso_label
_atom_site_aniso_U_11
_atom_site_aniso_U_22
_atom_site_aniso_U_33
_atom_site_aniso_U_23
_atom_site_aniso_U_13
_atom_site_aniso_U_12
K 0.0319(6) 0.0310(6) 0.0282(6) -0.0075(5) -0.0038(5) -0.0034(5)
Ni 0.0240(3) 0.0212(3) 0.0249(3) -0.0043(2) 0.0023(2) -0.0010(2)
P1 0.0229(6) 0.0196(6) 0.0237(6) -0.0048(5) -0.0012(5) -0.0008(5)
C1 0.035(3) 0.028(3) 0.033(3) -0.003(2) 0.000(2) 0.003(2)
O1 0.061(3) 0.067(3) 0.033(2) -0.018(2) -0.010(2) 0.002(2)
C2 0.034(3) 0.028(3) 0.046(3) -0.009(2) 0.002(3) -0.001(2)
O2 0.046(3) 0.070(3) 0.113(5) -0.028(3) -0.020(3) -0.023(3)
C10 0.026(2) 0.023(2) 0.024(2) -0.008(2) -0.007(2) 0.002(2)
C11 0.034(3) 0.046(3) 0.030(3) -0.001(2) -0.004(2) -0.003(3)
C12 0.029(3) 0.045(3) 0.053(4) -0.018(3) -0.010(3) -0.001(2)
C13 0.029(3) 0.033(3) 0.033(3) -0.013(2) 0.002(2) -0.003(2)
C14 0.045(4) 0.050(4) 0.048(4) -0.012(3) -0.025(3) 0.006(3)
C15 0.055(4) 0.067(4) 0.025(3) 0.005(3) -0.010(3) -0.004(3)
C16 0.036(3) 0.030(3) 0.035(3) -0.008(2) -0.011(2) 0.004(2)
C17 0.028(3) 0.024(3) 0.031(3) -0.005(2) -0.002(2) -0.002(2)
C18 0.023(2) 0.021(2) 0.023(2) -0.006(2) 0.001(2) -0.004(2)
C19 0.044(3) 0.026(3) 0.046(3) -0.012(2) -0.005(3) 0.003(2)
C20 0.062(4) 0.036(3) 0.051(4) -0.022(3) -0.010(3) -0.008(3)
C21 0.048(4) 0.047(4) 0.049(4) -0.020(3) -0.021(3) -0.004(3)
O3 0.041(2) 0.041(2) 0.039(2) -0.001(2) 0.007(2) -0.012(2)
O4 0.036(2) 0.031(2) 0.047(2) -0.011(2) -0.003(2) -0.008(2)
O5 0.036(2) 0.034(2) 0.050(2) -0.001(2) -0.001(2) 0.001(2)
O6 0.030(2) 0.046(2) 0.060(3) -0.030(2) -0.011(2) 0.002(2)
O7 0.051(3) 0.072(3) 0.068(3) -0.029(3) -0.035(2) 0.020(2)
O8 0.088(4) 0.061(3) 0.028(2) -0.008(2) -0.014(2) -0.024(3)
N1 0.023(2) 0.061(3) 0.059(3) -0.032(3) 0.004(2) -0.001(2)
N2 0.041(3) 0.062(3) 0.032(3) -0.019(2) 0.013(2) -0.024(2)
C30 0.036(3) 0.044(4) 0.070(5) -0.026(3) 0.004(3) 0.004(3)
C31 0.032(3) 0.063(4) 0.055(4) -0.029(3) 0.010(3) -0.014(3)
C32 0.044(4) 0.032(3) 0.064(4) 0.004(3) -0.013(3) 0.000(3)
C33 0.047(4) 0.059(4) 0.051(4) -0.014(3) 0.006(3) -0.029(3)
C34 0.053(4) 0.068(5) 0.053(4) -0.025(4) 0.036(3) -0.016(3)
C35 0.050(4) 0.034(3) 0.044(3) 0.009(3) -0.006(3) -0.010(3)
C36 0.047(4) 0.069(5) 0.062(4) -0.045(4) 0.020(3) -0.016(3)
C37 0.052(4) 0.054(4) 0.060(4) -0.007(3) 0.023(3) -0.018(3)
C38 0.037(3) 0.061(4) 0.091(5) -0.049(4) -0.023(3) 0.005(3)
C39 0.047(4) 0.056(4) 0.058(4) -0.034(3) -0.013(3) 0.008(3)
C40 0.035(3) 0.034(3) 0.100(6) -0.024(3) -0.020(3) -0.002(3)
C41 0.106(7) 0.091(6) 0.075(6) -0.035(5) -0.068(5) 0.038(5)
C42 0.032(3) 0.062(4) 0.060(4) -0.036(3) 0.001(3) 0.008(3)
C43 0.046(4) 0.107(7) 0.118(8) -0.076(6) -0.047(5) 0.028(4)
C44 0.024(3) 0.089(6) 0.122(8) -0.063(6) -0.008(4) 0.002(3)
C45 0.093(6) 0.098(6) 0.021(3) -0.014(3) 0.003(3) -0.044(5)
C46 0.099(6) 0.068(5) 0.048(4) -0.017(4) -0.043(4) 0.012(4)
C47 0.078(5) 0.116(7) 0.029(3) -0.019(4) 0.020(3) -0.056(5)
NS1 0.050(3) 0.041(3) 0.062(4) -0.017(3) 0.001(3) -0.005(2)
CS1 0.081(6) 0.077(6) 0.095(7) -0.046(6) 0.029(6) -0.040(5)
CS2 0.050(4) 0.044(4) 0.104(6) 0.003(4) 0.001(4) -0.008(3)
CS3 0.179(11) 0.052(5) 0.100(7) -0.026(5) -0.069(8) 0.023(6)
OS1 0.050(6) 0.096(9) 0.104(10) -0.011(7) 0.009(6) -0.029(6)
OS1' 0.372(36) 0.176(19) 0.105(13) -0.083(14) 0.139(19) -0.197(22)
SN1 0.055(7) 0.053(7) 0.063(8) 0.012(6) -0.015(6) -0.024(6)
SC2 0.051(7) 0.040(8) 0.035(7) 0.023(6) 0.028(7) 0.009(7)
SN3 0.045(7) 0.083(9) 0.066(8) -0.020(7) -0.005(6) -0.007(6)
SC4 0.222(28) 0.073(12) 0.047(10) 0.026(9) -0.060(14) -0.094(16)

loop_
_atom_site_label
_atom_site_type_symbol
_atom_site_fract_x
_atom_site_fract_y
_atom_site_fract_z
_atom_site_U_iso_or_equiv
_atom_site_thermal_displace_type
_atom_site_occupancy
_atom_site_calc_flag
_atom_site_refinement_flags
_atom_site_disorder_group
K K 0.17053(10) 0.26621(8) 0.14678(8) 0.0302(3) Uani 1 d . .
Ni Ni -0.38718(6) 0.53800(5) 0.41282(5) 0.0241(2) Uani 1 d . .
P1 P -0.42573(11) 0.39495(9) 0.52568(9) 0.0224(3) Uani 1 d . .
C1 C -0.3882(5) 0.5184(4) 0.2933(4) 0.0335(12) Uani 1 d . .
O1 O -0.3863(4) 0.5001(4) 0.2169(3) 0.0535(12) Uani 1 d . .
C2 C -0.2613(5) 0.5816(4) 0.4417(4) 0.0366(13) Uani 1 d . .
O2 O -0.1739(4) 0.6044(4) 0.4606(5) 0.072(2) Uani 1 d . .
C10 C -0.6879(4) 0.6619(3) 0.3845(3) 0.0241(10) Uani 1 d . .
H10 H -0.6314(4) 0.6305(3) 0.4293(3) 0.029 Uiso 1 calc R .
C11 C -0.6514(5) 0.7129(4) 0.2898(4) 0.0382(13) Uani 1 d . .
H11 H -0.5690(5) 0.7132(4) 0.2702(4) 0.046 Uiso 1 calc R .
C12 C -0.8956(5) 0.7090(4) 0.3446(5) 0.0411(14) Uani 1 d . .
H12 H -0.9780(5) 0.7062(4) 0.3625(5) 0.049 Uiso 1 calc R .
C13 C -0.8109(5) 0.6593(4) 0.4101(4) 0.0313(11) Uani 1 d . .
H13 H -0.8372(5) 0.6237(4) 0.4722(4) 0.038 Uiso 1 calc R .
C14 C -0.8568(6) 0.7627(5) 0.2528(5) 0.047(2) Uani 1 d . .
H14 H -0.9134(6) 0.7986(5) 0.2099(5) 0.056 Uiso 1 calc R .
C15 C -0.7351(6) 0.7634(5) 0.2241(4) 0.051(2) Uani 1 d . .
H15 H -0.7091(6) 0.7975(5) 0.1611(4) 0.062 Uiso 1 calc R .
C16 C -0.5006(5) 0.2975(4) 0.3955(4) 0.0341(12) Uani 1 d . .
H16 H -0.5499(5) 0.3581(4) 0.3768(4) 0.041 Uiso 1 calc R .
C17 C -0.3510(5) 0.1955(4) 0.4938(4) 0.0280(11) Uani 1 d . .
H17 H -0.2980(5) 0.1859(4) 0.5425(4) 0.034 Uiso 1 calc R .
C18 C -0.4236(4) 0.2869(3) 0.4693(3) 0.0224(10) Uani 1 d . .
H18 H -0.4209(4) 0.3388(3) 0.5006(3) 0.027 Uiso 1 calc R .
C19 C -0.3555(5) 0.1181(4) 0.4476(4) 0.0389(13) Uani 1 d . .
H19 H -0.3058(5) 0.0575(4) 0.4654(4) 0.047 Uiso 1 calc R .
C20 C -0.4331(6) 0.1303(5) 0.3753(5) 0.047(2) Uani 1 d . .
H20 H -0.4363(6) 0.0784(5) 0.3442(5) 0.056 Uiso 1 calc R .
C21 C -0.5057(6) 0.2204(5) 0.3496(5) 0.0456(15) Uani 1 d . .
H21 H -0.5586(6) 0.2295(5) 0.3009(5) 0.055 Uiso 1 calc R .
O3 O 0.1103(4) 0.1217(3) 0.3208(3) 0.0413(9) Uani 1 d . .
O4 O 0.3622(3) 0.3746(3) 0.1456(3) 0.0370(9) Uani 1 d . .
O5 O 0.3033(4) 0.0699(3) 0.1868(3) 0.0424(10) Uani 1 d . .
O6 O 0.1264(3) 0.4395(3) 0.2255(3) 0.0423(10) Uani 1 d . .
O7 O -0.0492(4) 0.3017(4) 0.0550(4) 0.0622(14) Uani 1 d . .
O8 O 0.1738(5) 0.3039(4) -0.0612(3) 0.0572(13) Uani 1 d . .
N1 N -0.0602(4) 0.3052(4) 0.2654(4) 0.0456(13) Uani 1 d . .
N2 N 0.4041(4) 0.2224(4) 0.0279(3) 0.0428(12) Uani 1 d . .
C30 C 0.4265(6) 0.0565(5) 0.1462(5) 0.049(2) Uani 1 d . .
H30A H 0.4539(6) -0.0141(5) 0.1493(5) 0.059 Uiso 1 calc R .
H30B H 0.4775(6) 0.0805(5) 0.1843(5) 0.059 Uiso 1 calc R .
C31 C 0.4998(5) 0.2649(5) 0.0614(5) 0.048(2) Uani 1 d . .
H31A H 0.5708(5) 0.2628(5) 0.0139(5) 0.057 Uiso 1 calc R .
H31B H 0.5226(5) 0.2233(5) 0.1243(5) 0.057 Uiso 1 calc R .
C32 C 0.2896(6) 0.0154(5) 0.2857(5) 0.049(2) Uani 1 d . .
H32A H 0.3316(6) 0.0432(5) 0.3275(5) 0.059 Uiso 1 calc R .
H32B H 0.3248(6) -0.0539(5) 0.2895(5) 0.059 Uiso 1 calc R .
C33 C 0.4632(6) 0.3699(5) 0.0734(5) 0.051(2) Uani 1 d . .
H33A H 0.5306(6) 0.3939(5) 0.0937(5) 0.061 Uiso 1 calc R .
H33B H 0.4419(6) 0.4126(5) 0.0106(5) 0.061 Uiso 1 calc R .
C34 C -0.0551(6) 0.2377(5) 0.3633(5) 0.059(2) Uani 1 d . .
H34A H -0.1354(6) 0.2423(5) 0.3985(5) 0.071 Uiso 1 calc R .
H34B H -0.0015(6) 0.2603(5) 0.4005(5) 0.071 Uiso 1 calc R .
C35 C 0.1581(6) 0.0208(4) 0.3207(5) 0.0452(15) Uani 1 d . .
H35A H 0.1155(6) -0.0045(4) 0.2774(5) 0.054 Uiso 1 calc R .
H35B H 0.1474(6) -0.0201(4) 0.3871(5) 0.054 Uiso 1 calc R .
C36 C 0.4363(6) 0.1136(5) 0.0402(5) 0.055(2) Uani 1 d . .
H36A H 0.5190(6) 0.0996(5) 0.0116(5) 0.066 Uiso 1 calc R .
H36B H 0.3837(6) 0.0894(5) 0.0035(5) 0.066 Uiso 1 calc R .
C37 C -0.0120(6) 0.1307(5) 0.3607(6) 0.058(2) Uani 1 d . .
H37A H -0.0191(6) 0.0895(5) 0.4271(6) 0.069 Uiso 1 calc R .
H37B H -0.0614(6) 0.1080(5) 0.3203(6) 0.069 Uiso 1 calc R .
C38 C 0.2333(6) 0.4698(5) 0.2482(6) 0.057(2) Uani 1 d . .
H38A H 0.2644(6) 0.4233(5) 0.3058(6) 0.069 Uiso 1 calc R .
H38B H 0.2141(6) 0.5357(5) 0.2634(6) 0.069 Uiso 1 calc R .
C39 C 0.0323(6) 0.4417(5) 0.3040(5) 0.051(2) Uani 1 d . .
H39A H 0.0132(6) 0.5088(5) 0.3162(5) 0.061 Uiso 1 calc R .
H39B H 0.0588(6) 0.3967(5) 0.3641(5) 0.061 Uiso 1 calc R .
C40 C 0.3270(6) 0.4724(5) 0.1620(6) 0.054(2) Uani 1 d . .
H40A H 0.2944(6) 0.5160(5) 0.1034(6) 0.064 Uiso 1 calc R .
H40B H 0.3970(6) 0.4987(5) 0.1752(6) 0.064 Uiso 1 calc R .
C41 C -0.0410(9) 0.3523(7) -0.0453(6) 0.088(3) Uani 1 d . .
H41A H -0.0282(9) 0.4210(7) -0.0507(6) 0.106 Uiso 1 calc R .
H41B H -0.1157(9) 0.3530(7) -0.0739(6) 0.106 Uiso 1 calc R .
C42 C -0.0787(5) 0.4102(5) 0.2761(5) 0.050(2) Uani 1 d . .
H42A H -0.1451(5) 0.4188(5) 0.3265(5) 0.059 Uiso 1 calc R .
H42B H -0.1017(5) 0.4536(5) 0.2141(5) 0.059 Uiso 1 calc R .
C43 C -0.1576(7) 0.3398(7) 0.1074(7) 0.083(3) Uani 1 d . .
H43A H -0.2279(7) 0.3277(7) 0.0802(7) 0.099 Uiso 1 calc R .
H43B H -0.1610(7) 0.4115(7) 0.1001(7) 0.099 Uiso 1 calc R .
C44 C -0.1593(6) 0.2895(7) 0.2141(7) 0.073(3) Uani 1 d . .
H44A H -0.2356(6) 0.3131(7) 0.2478(7) 0.087 Uiso 1 calc R .
H44B H -0.1567(6) 0.2181(7) 0.2198(7) 0.087 Uiso 1 calc R .
C45 C 0.2736(8) 0.2549(7) -0.1127(5) 0.068(2) Uani 1 d . .
H45A H 0.2737(8) 0.2827(7) -0.1834(5) 0.082 Uiso 1 calc R .
H45B H 0.2672(8) 0.1841(7) -0.1010(5) 0.082 Uiso 1 calc R .
C46 C 0.0627(8) 0.2990(6) -0.0988(5) 0.070(2) Uani 1 d . .
H46A H 0.0511(8) 0.2296(6) -0.0904(5) 0.085 Uiso 1 calc R .
H46B H 0.0662(8) 0.3295(6) -0.1689(5) 0.085 Uiso 1 calc R .
C47 C 0.3903(7) 0.2692(7) -0.0767(5) 0.071(2) Uani 1 d . .
H47A H 0.4583(7) 0.2416(7) -0.1169(5) 0.085 Uiso 1 calc R .
H47B H 0.3936(7) 0.3404(7) -0.0867(5) 0.085 Uiso 1 calc R .
NS1 N -0.2597(5) 0.8774(4) 0.3593(4) 0.0507(13) Uani 1 d . .
CS1 C -0.2033(9) 0.9284(7) 0.2756(8) 0.080(3) Uani 1 d . .
CS2 C -0.3767(7) 0.8518(5) 0.3539(7) 0.070(2) Uani 1 d . .
HS2A H -0.4062(7) 0.8161(5) 0.4178(7) 0.105 Uiso 1 calc R .
HS2B H -0.3708(7) 0.8104(5) 0.3066(7) 0.105 Uiso 1 calc R .
HS2C H -0.4317(7) 0.9118(5) 0.3336(7) 0.105 Uiso 1 calc R .
CS3 C -0.2030(11) 0.8515(7) 0.4495(8) 0.108(4) Uani 1 d . .
HS3A H -0.2549(11) 0.8158(7) 0.5011(8) 0.162 Uiso 1 calc R .
HS3B H -0.1890(11) 0.9114(7) 0.4673(8) 0.162 Uiso 1 calc R .
HS3C H -0.1270(11) 0.8099(7) 0.4409(8) 0.162 Uiso 1 calc R .
OS1 O -0.1084(10) 0.9576(10) 0.2593(10) 0.085(4) Uani 0.50 d P .
OS1' O -0.2286(27) 0.9496(16) 0.1995(15) 0.205(14) Uani 0.50 d P .
SN1 N 0.0582(11) 0.0362(9) 0.0596(10) 0.058(3) Uani 0.50 d P .
SC2 C 0.0512(12) -0.0128(11) 0.0049(11) 0.052(4) Uani 0.50 d P .
HC2A H 0.0062(12) 0.0299(11) -0.0479(11) 0.062 Uiso 0.50 calc PR .
HC2B H 0.0000(12) -0.0626(11) 0.0396(11) 0.062 Uiso 0.50 calc PR .
SN3 N 0.2531(11) -0.0597(10) -0.0199(10) 0.064(3) Uani 0.50 d P .
SC4 C 0.1387(26) -0.0577(14) -0.0351(12) 0.108(9) Uani 0.50 d P .
HC4A H 0.1341(26) -0.0331(14) -0.1058(12) 0.129 Uiso 0.50 calc PR .
HC4B H 0.1245(26) -0.1270(14) -0.0207(12) 0.129 Uiso 0.50 calc PR .

loop_
_atom_type_symbol
_atom_type_description
_atom_type_scat_dispersion_real
_atom_type_scat_dispersion_imag
_atom_type_scat_source
C C 0.0033 0.0016 'International Tables Vol C Tables 4.2.6.8 and 6.1.1.4'
H H 0.0000 0.0000 'International Tables Vol C Tables 4.2.6.8 and 6.1.1.4'
N N 0.0061 0.0033 'International Tables Vol C Tables 4.2.6.8 and 6.1.1.4'
O O 0.0106 0.0060 'International Tables Vol C Tables 4.2.6.8 and 6.1.1.4'
P P 0.1023 0.0942 'International Tables Vol C Tables 4.2.6.8 and 6.1.1.4'
Ni Ni 0.3393 1.1124 'International Tables Vol C Tables 4.2.6.8 and 6.1.1.4'
K K 0.2009 0.2494 'International Tables Vol C Tables 4.2.6.8 and 6.1.1.4'

loop_
_geom_angle_atom_site_label_1
_geom_angle_atom_site_label_2
_geom_angle_atom_site_label_3
_geom_angle
_geom_angle_site_symmetry_1
_geom_angle_site_symmetry_3
_geom_angle_publ_flag
O4 K O6 60.38(11) . . ?
O4 K O8 95.09(13) . . ?
O6 K O8 114.35(14) . . ?
O4 K O7 136.13(14) . . ?
O6 K O7 96.07(13) . . ?
O8 K O7 59.3(2) . . ?
O4 K O3 118.67(12) . . ?
O6 K O3 99.44(13) . . ?
O8 K O3 141.29(13) . . ?
O7 K O3 100.38(15) . . ?
O4 K O5 98.05(12) . . ?
O6 K O5 139.22(13) . . ?
O8 K O5 100.86(14) . . ?
O7 K O5 120.15(14) . . ?
O3 K O5 58.65(12) . . ?
O4 K N1 120.49(13) . . ?
O6 K N1 61.40(13) . . ?
O8 K N1 119.1(2) . . ?
O7 K N1 61.02(15) . . ?
O3 K N1 60.99(14) . . ?
O5 K N1 118.47(14) . . ?
O4 K N2 60.34(12) . . ?
O6 K N2 119.57(13) . . ?
O8 K N2 61.18(15) . . ?
O7 K N2 119.04(15) . . ?
O3 K N2 118.02(14) . . ?
O5 K N2 60.45(13) . . ?
N1 K N2 178.9(2) . . ?
C2 Ni C1 118.7(3) . . ?
C2 Ni P1 110.1(2) . . ?
C1 Ni P1 108.9(2) . . ?
C2 Ni P1 116.5(2) . 2_466 ?
C1 Ni P1 112.5(2) . 2_466 ?
P1 Ni P1 84.59(5) . 2_466 ?
C18 P1 C10 98.4(2) . 2_466 ?
C18 P1 Ni 113.5(2) . . ?
C10 P1 Ni 117.4(2) 2_466 . ?
C18 P1 Ni 116.2(2) . 2_466 ?
C10 P1 Ni 117.3(2) 2_466 2_466 ?
Ni P1 Ni 95.41(5) . 2_466 ?
O1 C1 Ni 176.2(5) . . ?
O2 C2 Ni 175.6(5) . . ?
C13 C10 C11 117.9(5) . . ?
C13 C10 P1 121.8(4) . 2_466 ?
C11 C10 P1 120.2(4) . 2_466 ?
C15 C11 C10 121.5(5) . . ?
C14 C12 C13 119.5(5) . . ?
C10 C13 C12 121.1(5) . . ?
C15 C14 C12 120.6(5) . . ?
C14 C15 C11 119.3(6) . . ?
C21 C16 C18 121.7(5) . . ?
C19 C17 C18 121.5(5) . . ?
C17 C18 C16 116.9(5) . . ?
C17 C18 P1 125.4(4) . . ?
C16 C18 P1 117.7(4) . . ?
C20 C19 C17 120.4(5) . . ?
C21 C20 C19 119.1(5) . . ?
C20 C21 C16 120.4(5) . . ?
C37 O3 C35 111.6(5) . . ?
C37 O3 K 116.6(4) . . ?
C35 O3 K 116.4(3) . . ?
C40 O4 C33 112.0(5) . . ?
C40 O4 K 115.3(3) . . ?
C33 O4 K 119.6(3) . . ?
C32 O5 C30 111.1(5) . . ?
C32 O5 K 115.9(3) . . ?
C30 O5 K 118.3(3) . . ?
C39 O6 C38 111.4(5) . . ?
C39 O6 K 116.6(3) . . ?
C38 O6 K 113.8(3) . . ?
C41 O7 C43 111.0(6) . . ?
C41 O7 K 115.0(5) . . ?
C43 O7 K 118.1(4) . . ?
C45 O8 C46 110.7(5) . . ?
C45 O8 K 117.0(4) . . ?
C46 O8 K 116.0(4) . . ?
C44 N1 C34 111.4(6) . . ?
C44 N1 C42 108.8(5) . . ?
C34 N1 C42 109.7(5) . . ?
C44 N1 K 109.0(4) . . ?
C34 N1 K 108.7(3) . . ?
C42 N1 K 109.4(3) . . ?
C47 N2 C36 110.1(5) . . ?
C47 N2 C31 109.0(5) . . ?
C36 N2 C31 110.0(5) . . ?
C47 N2 K 108.9(4) . . ?
C36 N2 K 109.4(3) . . ?
C31 N2 K 109.4(3) . . ?
O5 C30 C36 109.3(5) . . ?
N2 C31 C33 113.8(5) . . ?
O5 C32 C35 109.2(5) . . ?
O4 C33 C31 110.1(5) . . ?
N1 C34 C37 114.2(5) . . ?
O3 C35 C32 109.0(5) . . ?
N2 C36 C30 114.2(5) . . ?
O3 C37 C34 109.0(5) . . ?
O6 C38 C40 109.8(5) . . ?
O6 C39 C42 109.3(5) . . ?
O4 C40 C38 109.4(5) . . ?
O7 C41 C46 108.2(6) . . ?
N1 C42 C39 113.1(5) . . ?
O7 C43 C44 109.5(6) . . ?
N1 C44 C43 115.4(7) . . ?
O8 C45 C47 109.1(6) . . ?
O8 C46 C41 110.1(6) . . ?
N2 C47 C45 114.4(5) . . ?
CS1 NS1 CS3 120.2(8) . . ?
CS1 NS1 CS2 117.9(7) . . ?
CS3 NS1 CS2 121.8(8) . . ?
OS1' CS1 OS1 97.1(15) . . ?
OS1' CS1 NS1 130.8(15) . . ?
OS1 CS1 NS1 131.9(13) . . ?
CS1 OS1 OS1' 39.6(8) . . ?
CS1 OS1' OS1 43.3(13) . . ?
SN1 SC2 SC4 123.9(20) . . ?
SC2 SC4 SN3 125.4(17) . . ?

loop_
_geom_bond_atom_site_label_1
_geom_bond_atom_site_label_2
_geom_bond_distance
_geom_bond_site_symmetry_2
_geom_bond_publ_flag
K O4 2.808(4) . ?
K O6 2.816(4) . ?
K O8 2.821(4) . ?
K O7 2.839(4) . ?
K O3 2.848(4) . ?
K O5 2.852(4) . ?
K N1 2.933(5) . ?
K N2 2.973(5) . ?
Ni C2 1.746(6) . ?
Ni C1 1.751(6) . ?
Ni P1 2.2905(14) . ?
Ni P1 2.3002(15) 2_466 ?
P1 C18 1.842(5) . ?
P1 C10 1.853(5) 2_466 ?
P1 Ni 2.3002(15) 2_466 ?
C1 O1 1.148(7) . ?
C2 O2 1.155(7) . ?
C10 C13 1.384(7) . ?
C10 C11 1.390(7) . ?
C10 P1 1.853(5) 2_466 ?
C11 C15 1.385(8) . ?
C12 C14 1.379(9) . ?
C12 C13 1.389(8) . ?
C14 C15 1.374(9) . ?
C16 C21 1.379(8) . ?
C16 C18 1.392(7) . ?
C17 C19 1.384(7) . ?
C17 C18 1.387(7) . ?
C19 C20 1.377(8) . ?
C20 C21 1.375(9) . ?
O3 C37 1.410(7) . ?
O3 C35 1.416(7) . ?
O4 C40 1.413(7) . ?
O4 C33 1.421(7) . ?
O5 C32 1.413(7) . ?
O5 C30 1.425(7) . ?
O6 C39 1.424(8) . ?
O6 C38 1.424(7) . ?
O7 C41 1.410(10) . ?
O7 C43 1.429(9) . ?
O8 C45 1.418(9) . ?
O8 C46 1.427(9) . ?
N1 C44 1.464(8) . ?
N1 C34 1.467(9) . ?
N1 C42 1.477(8) . ?
N2 C47 1.468(8) . ?
N2 C36 1.469(8) . ?
N2 C31 1.474(7) . ?
C30 C36 1.504(10) . ?
C31 C33 1.490(9) . ?
C32 C35 1.490(9) . ?
C34 C37 1.491(9) . ?
C38 C40 1.491(10) . ?
C39 C42 1.505(9) . ?
C41 C46 1.489(11) . ?
C43 C44 1.488(13) . ?
C45 C47 1.515(10) . ?
NS1 CS1 1.355(11) . ?
NS1 CS3 1.426(10) . ?
NS1 CS2 1.427(9) . ?
CS1 OS1' 1.09(3) . ?
CS1 OS1 1.176(13) . ?
OS1 OS1' 1.70(3) . ?
SN1 SC2 1.15(2) . ?
SC2 SC4 1.22(3) . ?
SN3 SC4 1.32(3) . ?
